data_7707303
loop_
_publ_author_name
'Kong, Richard Y.'
'Crimmin, Mark R.'

_publ_section_title
;
 1<sup>st</sup> row transition metal aluminylene complexes: preparation,
 properties and bonding analysis.
;
_journal_issue 22
_journal_name_full 'Dalton transactions (Cambridge, England : 2003)'
_journal_page_first 7810
_journal_page_last 7817
_journal_paper_doi 10.1039/d1dt01415c
_journal_volume 50
_journal_year 2021
_chemical_formula_moiety 'C50 H74 Al Fe N2 O3 P, C7 H8'
_chemical_formula_sum 'C57 H82 Al Fe N2 O3 P'
_chemical_formula_weight 957.04
_space_group_crystal_system monoclinic
_space_group_IT_number 14
_space_group_name_Hall '-P 2ybc'
_space_group_name_H-M_alt 'P 1 21/c 1'
_atom_sites_solution_hydrogens geom
_atom_sites_solution_primary direct
_audit_creation_date 2018-03-20
_audit_creation_method
;
Olex2 1.2
(compiled 2017.03.28 svn.r3405 for OlexSys, GUI svn.r5337)
;
_audit_update_record
;
2021-03-17 deposited with the CCDC.	2021-04-30 downloaded from the CCDC.
;
_cell_angle_alpha 90
_cell_angle_beta 102.825(4)
_cell_angle_gamma 90
_cell_formula_units_Z 4
_cell_length_a 14.0053(4)
_cell_length_b 16.6674(5)
_cell_length_c 23.4517(10)
_cell_measurement_reflns_used 4701
_cell_measurement_temperature 173.05(10)
_cell_measurement_theta_max 27.4830
_cell_measurement_theta_min 2.9790
_cell_volume 5337.8(3)
_computing_cell_refinement 'CrysAlisPro 1.171.38.46 (Rigaku OD, 2015)'
_computing_data_collection 'CrysAlisPro 1.171.38.46 (Rigaku OD, 2015)'
_computing_data_reduction 'CrysAlisPro 1.171.38.46 (Rigaku OD, 2015)'
_computing_molecular_graphics 'Olex2 (Dolomanov et al., 2009)'
_computing_publication_material 'Olex2 (Dolomanov et al., 2009)'
_computing_structure_refinement 'ShelXL (Sheldrick, 2015)'
_computing_structure_solution 'ShelXS (Sheldrick, 2008)'
_diffrn_ambient_environment N~2~
_diffrn_ambient_temperature 173.05(10)
_diffrn_detector 'CCD plate'
_diffrn_detector_area_resol_mean 16.0382
_diffrn_detector_type Eos
_diffrn_measured_fraction_theta_full 0.986
_diffrn_measured_fraction_theta_max 0.807
_diffrn_measurement_details
;
List of Runs (angles in degrees, time in seconds):

  # Type    Start    End  Width  t~exp~   \w     \q     \k     \f   Frames
#--------------------------------------------------------------------------
  1  \w    -13.00  74.00   1.00   24.91    --   14.27  19.00 150.00   87
  2  \w     -5.00  80.00   1.00   24.91    --   14.27  37.00-150.00   85
;
_diffrn_measurement_device 'four-circle diffractometer'
_diffrn_measurement_device_type 'Xcalibur, Eos'
_diffrn_measurement_method '\w scans'
_diffrn_orient_matrix_type 'CrysAlisPro convention (1999,Acta A55,543-557)'
_diffrn_orient_matrix_UB_11 0.0403022000
_diffrn_orient_matrix_UB_12 -0.0165198000
_diffrn_orient_matrix_UB_13 0.0203769000
_diffrn_orient_matrix_UB_21 -0.0326937000
_diffrn_orient_matrix_UB_22 -0.0176570000
_diffrn_orient_matrix_UB_23 0.0155266000
_diffrn_orient_matrix_UB_31 -0.0025584000
_diffrn_orient_matrix_UB_32 -0.0349992000
_diffrn_orient_matrix_UB_33 -0.0174966000
_diffrn_radiation_monochromator graphite
_diffrn_radiation_probe x-ray
_diffrn_radiation_type MoK\a
_diffrn_radiation_wavelength 0.71073
_diffrn_reflns_av_R_equivalents 0.0318
_diffrn_reflns_av_unetI/netI 0.0624
_diffrn_reflns_Laue_measured_fraction_full 0.986
_diffrn_reflns_Laue_measured_fraction_max 0.807
_diffrn_reflns_limit_h_max 18
_diffrn_reflns_limit_h_min -9
_diffrn_reflns_limit_k_max 21
_diffrn_reflns_limit_k_min -13
_diffrn_reflns_limit_l_max 28
_diffrn_reflns_limit_l_min -30
_diffrn_reflns_number 19253
_diffrn_reflns_point_group_measured_fraction_full 0.986
_diffrn_reflns_point_group_measured_fraction_max 0.807
_diffrn_reflns_theta_full 25.242
_diffrn_reflns_theta_max 28.307
_diffrn_reflns_theta_min 2.565
_diffrn_source 'fine-focus sealed X-ray tube'
_diffrn_source_type 'Enhance (Mo) X-ray Source'
_exptl_absorpt_coefficient_mu 0.373
_exptl_absorpt_correction_T_max 0.962
_exptl_absorpt_correction_T_min 0.893
_exptl_absorpt_correction_type analytical
_exptl_absorpt_process_details
;
CrysAlisPro 1.171.38.46 (Rigaku Oxford Diffraction, 2015)
Analytical numeric absorption correction using a multifaceted crystal
			model based on expressions derived by R.C. Clark & J.S. Reid.
(Clark, R. C. & Reid, J. S. (1995). Acta Cryst. A51, 887-897)
Empirical absorption correction using spherical harmonics,
 implemented in SCALE3 ABSPACK scaling algorithm.
;
_exptl_crystal_colour yellow
_exptl_crystal_colour_primary yellow
_exptl_crystal_density_diffrn 1.191
_exptl_crystal_description prism
_exptl_crystal_F_000 2064
_exptl_crystal_size_max 0.564
_exptl_crystal_size_mid 0.176
_exptl_crystal_size_min 0.139
_refine_diff_density_max 0.585
_refine_diff_density_min -0.444
_refine_diff_density_rms 0.065
_refine_ls_extinction_method none
_refine_ls_goodness_of_fit_ref 1.036
_refine_ls_hydrogen_treatment constr
_refine_ls_matrix_type full
_refine_ls_number_parameters 659
_refine_ls_number_reflns 10728
_refine_ls_number_restraints 102
_refine_ls_restrained_S_all 1.043
_refine_ls_R_factor_all 0.0923
_refine_ls_R_factor_gt 0.0598
_refine_ls_shift/su_max 0.001
_refine_ls_shift/su_mean 0.000
_refine_ls_structure_factor_coef Fsqd
_refine_ls_weighting_details 'w=1/[\s^2^(Fo^2^)+(0.0757P)^2^+3.0702P] where P=(Fo^2^+2Fc^2^)/3'
_refine_ls_weighting_scheme calc
_refine_ls_wR_factor_gt 0.1425
_refine_ls_wR_factor_ref 0.1649
_reflns_Friedel_coverage 0.000
_reflns_number_gt 7543
_reflns_number_total 10728
_reflns_threshold_expression 'I > 2\s(I)'
_cod_data_source_file d1dt01415c3.cif
_cod_data_source_block 3d
_cod_depositor_comments 'Adding full bibliography for 7707298--7707305.cif.'
_cod_database_code 7707303
_shelx_shelxl_version_number 2016/6
_chemical_oxdiff_formula 'C50 H74 Al Fe N2 O3 P'
_shelx_space_group_comment
;
The symmetry employed for this shelxl refinement is uniquely defined
by the following loop, which should always be used as a source of
symmetry information in preference to the above space-group names.
They are only intended as comments.
;
_reflns_odcompleteness_completeness 98.95
_reflns_odcompleteness_iscentric 1
_reflns_odcompleteness_theta 24.97
_olex2_refinement_description
;
1. Fixed Uiso
 At 1.2 times of:
  All C(H) groups, All C(H,H) groups
 At 1.5 times of:
  All C(H,H,H) groups
2. Uiso/Uaniso restraints and constraints
C39 \\sim C40 \\sim C43 \\sim C44 \\sim C42 \\sim C41 \\sim C143 \\sim C144
\\sim C140 \\sim C141 \\sim C142: within 1.4A with sigma of 0.01 and sigma for
terminal atoms of 0.01
C55 \\sim C54 \\sim C56 \\sim C155 \\sim C156 \\sim C53 \\sim C52 \\sim C51
\\sim C57 \\sim C154 \\sim C151 \\sim C152 \\sim C153 \\sim C157: within 1A
with sigma of 0.01 and sigma for terminal atoms of 0.01
Uanis(C57) \\sim Ueq: with sigma of 0.01 and sigma for terminal atoms of 0.02
3. Others
 Sof(C154)=Sof(H154)=Sof(C155)=Sof(H155)=Sof(C156)=Sof(H156)=Sof(C151)=
 Sof(C152)=Sof(H152)=Sof(C153)=Sof(H153)=Sof(C157)=Sof(H15A)=Sof(H15B)=
 Sof(H15C)=1-FVAR(1)
 Sof(C55)=Sof(H55)=Sof(C54)=Sof(H54)=Sof(C53)=Sof(H53)=Sof(C52)=Sof(H52)=
 Sof(C51)=Sof(C56)=Sof(H56)=Sof(C57)=Sof(H57A)=Sof(H57B)=Sof(H57C)=FVAR(1)
 Sof(H39A)=Sof(C143)=Sof(H14A)=Sof(H14B)=Sof(C144)=Sof(H14C)=Sof(H14D)=
 Sof(C140)=Sof(H14E)=Sof(H14F)=Sof(C141)=Sof(H14G)=Sof(H14H)=Sof(C142)=
 Sof(H14I)=Sof(H14J)=1-FVAR(2)
 Sof(H39)=Sof(C40)=Sof(H40A)=Sof(H40B)=Sof(C43)=Sof(H43A)=Sof(H43B)=Sof(C44)=
 Sof(H44A)=Sof(H44B)=Sof(C42)=Sof(H42A)=Sof(H42B)=Sof(C41)=Sof(H41A)=Sof(H41B)=
 FVAR(2)
4.a Ternary CH refined with riding coordinates:
 C18(H18), C15(H15), C30(H30), C27(H27), C45(H45), C33(H33), C39(H39), C39(H39A)
4.b Secondary CH2 refined with riding coordinates:
 C50(H50A,H50B), C49(H49A,H49B), C40(H40A,H40B), C46(H46A,H46B), C48(H48A,
 H48B), C36(H36A,H36B), C43(H43A,H43B), C47(H47A,H47B), C44(H44A,H44B),
 C42(H42A,H42B), C41(H41A,H41B), C38(H38A,H38B), C34(H34A,H34B), C37(H37A,H37B),
  C35(H35A,H35B), C143(H14A,H14B), C144(H14C,H14D), C140(H14E,H14F), C141(H14G,
 H14H), C142(H14I,H14J)
4.c Aromatic/amide H refined with riding coordinates:
 C11(H11), C6(H6), C25(H25), C23(H23), C13(H13), C12(H12), C24(H24), C55(H55),
 C54(H54), C53(H53), C52(H52), C56(H56), C154(H154), C155(H155), C156(H156),
 C152(H152), C153(H153)
4.d Fitted hexagon refined as free rotating group:
 C55(C54,C53,C52,C51,C56), C154(C155,C156,C151,C152,C153)
4.e Idealised Me refined as rotating group:
 C8(H8A,H8B,H8C), C4(H4A,H4B,H4C), C32(H32A,H32B,H32C), C17(H17A,H17B,H17C),
 C19(H19A,H19B,H19C), C28(H28A,H28B,H28C), C29(H29A,H29B,H29C), C16(H16A,H16B,
 H16C), C20(H20A,H20B,H20C), C31(H31A,H31B,H31C), C57(H57A,H57B,H57C),
 C157(H15A,H15B,H15C)
;
_olex2_submission_special_instructions 'No special instructions were received'
_oxdiff_exptl_absorpt_empirical_details
;
Empirical correction (ABSPACK) includes:
- Absorption correction using spherical harmonics
- Frame scaling
;
_oxdiff_exptl_absorpt_empirical_full_max 1.197
_oxdiff_exptl_absorpt_empirical_full_min 0.788

loop_
_space_group_symop_operation_xyz
'x, y, z'
'-x, y+1/2, -z+1/2'
'-x, -y, -z'
'x, -y-1/2, z-1/2'

loop_
_atom_site_label
_atom_site_type_symbol
_atom_site_fract_x
_atom_site_fract_y
_atom_site_fract_z
_atom_site_U_iso_or_equiv
_atom_site_adp_type
_atom_site_occupancy
_atom_site_site_symmetry_order
_atom_site_calc_flag
_atom_site_refinement_flags_posn
_atom_site_refinement_flags_adp
_atom_site_refinement_flags_occupancy
_atom_site_disorder_assembly
_atom_site_disorder_group
Fe1 Fe 0.25222(3) 0.55006(3) 0.27071(2) 0.02778(13) Uani 1 1 d . . . . .
P1 P 0.12895(5) 0.47273(5) 0.28408(3) 0.02761(19) Uani 1 1 d . . . . .
Al1 Al 0.36516(6) 0.64075(5) 0.25804(4) 0.0248(2) Uani 1 1 d . . . . .
O1 O 0.14814(18) 0.69919(15) 0.28243(12) 0.0529(7) Uani 1 1 d . . . . .
N2 N 0.38511(16) 0.69602(14) 0.19104(10) 0.0270(5) Uani 1 1 d . . . . .
N1 N 0.46659(16) 0.69377(14) 0.31116(10) 0.0256(5) Uani 1 1 d . . . . .
C5 C 0.4489(2) 0.75677(17) 0.19118(13) 0.0283(6) Uani 1 1 d . . . . .
C26 C 0.5709(2) 0.60528(19) 0.38254(14) 0.0368(7) Uani 1 1 d . . . . .
C14 C 0.2345(2) 0.6894(2) 0.11386(13) 0.0364(7) Uani 1 1 d . . . . .
C7 C 0.5207(2) 0.75517(17) 0.29817(13) 0.0284(6) Uani 1 1 d . . . . .
C8 C 0.6019(2) 0.78963(19) 0.34495(14) 0.0381(8) Uani 1 1 d . . . . .
H8A H 0.578490 0.798001 0.380001 0.057 Uiso 1 1 calc GR . . . .
H8B H 0.622731 0.839885 0.331840 0.057 Uiso 1 1 calc GR . . . .
H8C H 0.656038 0.752942 0.352813 0.057 Uiso 1 1 calc GR . . . .
C9 C 0.3324(2) 0.66583(18) 0.13473(13) 0.0322(7) Uani 1 1 d . . . . .
C10 C 0.3796(2) 0.6122(2) 0.10429(14) 0.0374(7) Uani 1 1 d . . . . .
C11 C 0.3249(3) 0.5814(2) 0.05153(16) 0.0516(10) Uani 1 1 d . . . . .
H11 H 0.354243 0.545922 0.030029 0.062 Uiso 1 1 calc R . . . .
C6 C 0.5078(2) 0.78658(18) 0.24189(13) 0.0307(7) Uani 1 1 d . . . . .
H6 H 0.542964 0.832871 0.238053 0.037 Uiso 1 1 calc R . . . .
C21 C 0.4942(2) 0.66077(18) 0.37007(13) 0.0311(7) Uani 1 1 d . . . . .
C22 C 0.4409(2) 0.6834(2) 0.41185(14) 0.0396(8) Uani 1 1 d . . . . .
C18 C 0.1845(2) 0.7506(2) 0.14477(15) 0.0403(8) Uani 1 1 d . . . . .
H18 H 0.216271 0.748682 0.186426 0.048 Uiso 1 1 calc R . . . .
C15 C 0.4843(3) 0.5845(2) 0.12713(16) 0.0459(9) Uani 1 1 d . . . . .
H15 H 0.514513 0.620110 0.159381 0.055 Uiso 1 1 calc R . . . .
C30 C 0.6273(2) 0.5791(2) 0.33752(16) 0.0411(8) Uani 1 1 d . . . . .
H30 H 0.614712 0.618634 0.305781 0.049 Uiso 1 1 calc R . . . .
C25 C 0.5935(3) 0.5719(2) 0.43904(17) 0.0531(10) Uani 1 1 d . . . . .
H25 H 0.643534 0.534234 0.448439 0.064 Uiso 1 1 calc R . . . .
C23 C 0.4683(3) 0.6489(2) 0.46709(15) 0.0537(10) Uani 1 1 d . . . . .
H23 H 0.434942 0.663459 0.495679 0.064 Uiso 1 1 calc R . . . .
C27 C 0.3595(3) 0.7449(2) 0.39901(15) 0.0466(9) Uani 1 1 d . . . . .
H27 H 0.334724 0.746033 0.356520 0.056 Uiso 1 1 calc R . . . .
C4 C 0.4619(2) 0.7921(2) 0.13402(14) 0.0392(8) Uani 1 1 d . . . . .
H4A H 0.499430 0.755885 0.115889 0.059 Uiso 1 1 calc GR . . . .
H4B H 0.495551 0.842495 0.141343 0.059 Uiso 1 1 calc GR . . . .
H4C H 0.398813 0.800378 0.108534 0.059 Uiso 1 1 calc GR . . . .
C32 C 0.7378(2) 0.5768(3) 0.3621(2) 0.0605(11) Uani 1 1 d . . . . .
H32A H 0.758749 0.626708 0.381275 0.091 Uiso 1 1 calc GR . . . .
H32B H 0.770771 0.568464 0.330849 0.091 Uiso 1 1 calc GR . . . .
H32C H 0.753328 0.533662 0.389803 0.091 Uiso 1 1 calc GR . . . .
C13 C 0.1845(3) 0.6557(3) 0.06162(16) 0.0541(10) Uani 1 1 d . . . . .
H13 H 0.119349 0.669535 0.047037 0.065 Uiso 1 1 calc R . . . .
C12 C 0.2285(3) 0.6027(3) 0.03095(17) 0.0623(11) Uani 1 1 d . . . . .
H12 H 0.193041 0.581054 -0.003913 0.075 Uiso 1 1 calc R . . . .
C17 C 0.5456(3) 0.5892(3) 0.0802(2) 0.0712(13) Uani 1 1 d . . . . .
H17A H 0.518419 0.553714 0.048496 0.107 Uiso 1 1 calc GR . . . .
H17B H 0.611881 0.573586 0.097040 0.107 Uiso 1 1 calc GR . . . .
H17C H 0.544854 0.643161 0.065794 0.107 Uiso 1 1 calc GR . . . .
C19 C 0.0750(3) 0.7348(3) 0.1395(2) 0.0718(13) Uani 1 1 d . . . . .
H19A H 0.040374 0.743395 0.099783 0.108 Uiso 1 1 calc GR . . . .
H19B H 0.050320 0.770728 0.164800 0.108 Uiso 1 1 calc GR . . . .
H19C H 0.065678 0.680386 0.150529 0.108 Uiso 1 1 calc GR . . . .
C28 C 0.2735(3) 0.7268(3) 0.4262(2) 0.0793(14) Uani 1 1 d . . . . .
H28A H 0.250845 0.673127 0.416108 0.119 Uiso 1 1 calc GR . . . .
H28B H 0.221504 0.764056 0.411682 0.119 Uiso 1 1 calc GR . . . .
H28C H 0.293434 0.731537 0.467908 0.119 Uiso 1 1 calc GR . . . .
C29 C 0.3957(4) 0.8282(3) 0.4175(3) 0.0886(16) Uani 1 1 d . . . . .
H29A H 0.424346 0.828548 0.458694 0.133 Uiso 1 1 calc GR . . . .
H29B H 0.341864 0.865178 0.409239 0.133 Uiso 1 1 calc GR . . . .
H29C H 0.444077 0.843926 0.396371 0.133 Uiso 1 1 calc GR . . . .
C16 C 0.4873(4) 0.4992(3) 0.1511(2) 0.0743(13) Uani 1 1 d . . . . .
H16A H 0.455572 0.497842 0.183436 0.111 Uiso 1 1 calc GR . . . .
H16B H 0.554220 0.482471 0.164118 0.111 Uiso 1 1 calc GR . . . .
H16C H 0.454123 0.463700 0.120962 0.111 Uiso 1 1 calc GR . . . .
C24 C 0.5431(3) 0.5940(3) 0.48068(17) 0.0631(12) Uani 1 1 d . . . . .
H24 H 0.559524 0.571709 0.517945 0.076 Uiso 1 1 calc R . . . .
C20 C 0.1979(4) 0.8348(3) 0.1232(2) 0.0794(14) Uani 1 1 d . . . . .
H20A H 0.266411 0.847788 0.131415 0.119 Uiso 1 1 calc GR . . . .
H20B H 0.164133 0.872393 0.142671 0.119 Uiso 1 1 calc GR . . . .
H20C H 0.171756 0.837533 0.081754 0.119 Uiso 1 1 calc GR . . . .
C31 C 0.5923(3) 0.4973(3) 0.3110(2) 0.0688(12) Uani 1 1 d . . . . .
H31A H 0.601170 0.457682 0.341388 0.103 Uiso 1 1 calc GR . . . .
H31B H 0.629509 0.482546 0.282824 0.103 Uiso 1 1 calc GR . . . .
H31C H 0.524143 0.500570 0.292093 0.103 Uiso 1 1 calc GR . . . .
O2 O 0.39457(16) 0.47822(15) 0.36788(11) 0.0480(6) Uani 1 1 d . . . . .
O3 O 0.2530(2) 0.47951(17) 0.15623(12) 0.0690(9) Uani 1 1 d . . . . .
C1 C 0.1897(2) 0.6397(2) 0.27785(14) 0.0356(7) Uani 1 1 d . . . . .
C2 C 0.3385(2) 0.50853(19) 0.32964(14) 0.0336(7) Uani 1 1 d . . . . .
C3 C 0.2527(3) 0.5092(2) 0.20167(16) 0.0450(9) Uani 1 1 d . . . . .
C45 C 0.0891(2) 0.4873(2) 0.35480(13) 0.0350(7) Uani 1 1 d . . . . .
H45 H 0.053169 0.439210 0.361851 0.042 Uiso 1 1 calc R . . . .
C33 C 0.1447(2) 0.36123(19) 0.28372(16) 0.0409(8) Uani 1 1 d . . . . .
H33 H 0.083492 0.338601 0.290281 0.049 Uiso 1 1 calc R . . . .
C50 C 0.0218(2) 0.5598(2) 0.35455(15) 0.0419(8) Uani 1 1 d . . . . .
H50A H 0.055765 0.608037 0.347035 0.050 Uiso 1 1 calc R . . . .
H50B H -0.035835 0.553734 0.323133 0.050 Uiso 1 1 calc R . . . .
C39 C 0.0117(2) 0.4887(2) 0.22956(15) 0.0443(8) Uani 1 1 d . U . . .
H39 H -0.010282 0.541074 0.240583 0.053 Uiso 0.770(6) 1 calc R . P A 1
H39A H 0.031050 0.456038 0.199222 0.053 Uiso 0.230(6) 1 calc R . P A 2
C49 C -0.0099(3) 0.5691(3) 0.41259(16) 0.0513(10) Uani 1 1 d . . . . .
H49A H -0.050726 0.616427 0.410829 0.062 Uiso 1 1 calc R . . . .
H49B H -0.048847 0.522903 0.418438 0.062 Uiso 1 1 calc R . . . .
C40 C -0.0724(11) 0.4312(11) 0.2371(8) 0.045(2) Uani 0.770(6) 1 d . U P A 1
H40A H -0.077263 0.430244 0.277757 0.053 Uiso 0.770(6) 1 calc R . P A 1
H40B H -0.059092 0.377181 0.225700 0.053 Uiso 0.770(6) 1 calc R . P A 1
C46 C 0.1772(2) 0.4974(3) 0.40683(15) 0.0539(10) Uani 1 1 d . . . . .
H46A H 0.214224 0.544565 0.400577 0.065 Uiso 1 1 calc R . . . .
H46B H 0.219869 0.451167 0.408991 0.065 Uiso 1 1 calc R . . . .
C48 C 0.0758(3) 0.5763(3) 0.46330(16) 0.0627(12) Uani 1 1 d . . . . .
H48A H 0.052874 0.578341 0.499380 0.075 Uiso 1 1 calc R . . . .
H48B H 0.110532 0.625876 0.459973 0.075 Uiso 1 1 calc R . . . .
C36 C 0.2358(3) 0.2039(2) 0.2727(2) 0.0758(14) Uani 1 1 d . . . . .
H36A H 0.298875 0.219436 0.265534 0.091 Uiso 1 1 calc R . . . .
H36B H 0.232458 0.145791 0.272690 0.091 Uiso 1 1 calc R . . . .
C43 C -0.0796(6) 0.5282(5) 0.1283(3) 0.0523(17) Uani 0.770(6) 1 d . U P A 1
H43A H -0.094182 0.582130 0.139491 0.063 Uiso 0.770(6) 1 calc R . P A 1
H43B H -0.073945 0.529820 0.087822 0.063 Uiso 0.770(6) 1 calc R . P A 1
C47 C 0.1445(3) 0.5063(3) 0.46520(17) 0.0729(14) Uani 1 1 d . . . . .
H47A H 0.111998 0.457469 0.473061 0.087 Uiso 1 1 calc R . . . .
H47B H 0.201608 0.514060 0.496746 0.087 Uiso 1 1 calc R . . . .
C44 C 0.0178(3) 0.5008(3) 0.16683(18) 0.0414(12) Uani 0.770(6) 1 d . U P A 1
H44A H 0.037533 0.450906 0.151558 0.050 Uiso 0.770(6) 1 calc R . P A 1
H44B H 0.067653 0.540666 0.165214 0.050 Uiso 0.770(6) 1 calc R . P A 1
C42 C -0.1626(4) 0.4730(4) 0.1336(3) 0.0605(16) Uani 0.770(6) 1 d . U P A 1
H42A H -0.152495 0.421051 0.117356 0.073 Uiso 0.770(6) 1 calc R . P A 1
H42B H -0.223685 0.494774 0.111164 0.073 Uiso 0.770(6) 1 calc R . P A 1
C41 C -0.1702(3) 0.4624(4) 0.1978(2) 0.0547(14) Uani 0.770(6) 1 d . U P A 1
H41A H -0.222292 0.424701 0.199435 0.066 Uiso 0.770(6) 1 calc R . P A 1
H41B H -0.187111 0.513451 0.212809 0.066 Uiso 0.770(6) 1 calc R . P A 1
C38 C 0.1558(5) 0.3289(3) 0.2264(2) 0.0915(18) Uani 1 1 d . . . . .
H38A H 0.216618 0.348451 0.218176 0.110 Uiso 1 1 calc R . . . .
H38B H 0.102427 0.348321 0.195776 0.110 Uiso 1 1 calc R . . . .
C34 C 0.2241(5) 0.3281(3) 0.3312(2) 0.108(2) Uani 1 1 d . . . . .
H34A H 0.214568 0.346702 0.368725 0.129 Uiso 1 1 calc R . . . .
H34B H 0.286832 0.348086 0.326324 0.129 Uiso 1 1 calc R . . . .
C37 C 0.1561(5) 0.2365(3) 0.2256(3) 0.1025(19) Uani 1 1 d . . . . .
H37A H 0.093507 0.216807 0.230949 0.123 Uiso 1 1 calc R . . . .
H37B H 0.164910 0.217829 0.187968 0.123 Uiso 1 1 calc R . . . .
C35 C 0.2256(5) 0.2357(3) 0.3308(3) 0.111(2) Uani 1 1 d . . . . .
H35A H 0.279799 0.216649 0.361058 0.133 Uiso 1 1 calc R . . . .
H35B H 0.165390 0.215496 0.339533 0.133 Uiso 1 1 calc R . . . .
C55 C 0.2028(11) 0.2213(5) -0.0101(9) 0.160(5) Uani 0.487(9) 1 d . U P B 1
H55 H 0.200901 0.168827 -0.023819 0.192 Uiso 0.487(9) 1 calc R . P B 1
C54 C 0.2838(9) 0.2693(6) -0.0105(6) 0.084(3) Uani 0.487(9) 1 d G U P B 1
H54 H 0.336116 0.248959 -0.024436 0.101 Uiso 0.487(9) 1 calc R . P B 1
C53 C 0.2867(9) 0.3477(6) 0.0100(5) 0.103(4) Uani 0.487(9) 1 d G U P B 1
H53 H 0.340888 0.379830 0.009776 0.123 Uiso 0.487(9) 1 calc R . P B 1
C52 C 0.2085(10) 0.3781(5) 0.0309(6) 0.112(4) Uani 0.487(9) 1 d G U P B 1
H52 H 0.210445 0.430570 0.044604 0.134 Uiso 0.487(9) 1 calc R . P B 1
C51 C 0.1275(8) 0.3301(8) 0.0313(6) 0.107(4) Uani 0.487(9) 1 d G U P B 1
C56 C 0.1247(9) 0.2517(7) 0.0108(8) 0.130(5) Uani 0.487(9) 1 d G U P B 1
H56 H 0.070455 0.219569 0.011010 0.155 Uiso 0.487(9) 1 calc R . P B 1
C57 C 0.0506(11) 0.3566(15) 0.0524(7) 0.157(7) Uani 0.487(9) 1 d . U P B 1
H57A H 0.070212 0.362105 0.094130 0.235 Uiso 0.487(9) 1 calc GR . P B 1
H57B H -0.002232 0.318847 0.042768 0.235 Uiso 0.487(9) 1 calc GR . P B 1
H57C H 0.029460 0.407748 0.035313 0.235 Uiso 0.487(9) 1 calc GR . P B 1
C154 C 0.2662(9) 0.3007(8) -0.0011(6) 0.105(4) Uani 0.513(9) 1 d . U P B 2
H154 H 0.323312 0.303688 -0.014979 0.126 Uiso 0.513(9) 1 calc R . P B 2
C155 C 0.2171(11) 0.2281(6) -0.0023(8) 0.147(5) Uani 0.513(9) 1 d G U P B 2
H155 H 0.241314 0.182424 -0.016961 0.176 Uiso 0.513(9) 1 calc R . P B 2
C156 C 0.1317(10) 0.2236(5) 0.0185(8) 0.141(5) Uani 0.513(9) 1 d G U P B 2
H156 H 0.098814 0.174998 0.017753 0.170 Uiso 0.513(9) 1 calc R . P B 2
C151 C 0.0954(7) 0.2918(6) 0.0405(6) 0.103(4) Uani 0.513(9) 1 d G U P B 2
C152 C 0.1446(9) 0.3645(5) 0.0417(6) 0.109(4) Uani 0.513(9) 1 d G U P B 2
H152 H 0.120308 0.410100 0.056430 0.131 Uiso 0.513(9) 1 calc R . P B 2
C153 C 0.2299(9) 0.3689(6) 0.0209(6) 0.111(4) Uani 0.513(9) 1 d G U P B 2
H153 H 0.262808 0.417527 0.021717 0.133 Uiso 0.513(9) 1 calc R . P B 2
C157 C 0.0078(8) 0.2981(7) 0.0667(4) 0.076(3) Uani 0.513(9) 1 d . U P B 2
H15A H 0.025746 0.284139 0.107383 0.114 Uiso 0.513(9) 1 calc GR . P B 2
H15B H -0.042119 0.262000 0.046819 0.114 Uiso 0.513(9) 1 calc GR . P B 2
H15C H -0.016728 0.352032 0.062657 0.114 Uiso 0.513(9) 1 calc GR . P B 2
C143 C -0.094(2) 0.5407(18) 0.1406(12) 0.046(4) Uiso 0.230(6) 1 d . U P A 2
H14A H -0.066152 0.514048 0.111380 0.056 Uiso 0.230(6) 1 calc R . P A 2
H14B H -0.117196 0.592978 0.125347 0.056 Uiso 0.230(6) 1 calc R . P A 2
C144 C -0.0169(11) 0.5518(9) 0.1940(6) 0.040(3) Uiso 0.230(6) 1 d . U P A 2
H14C H 0.040600 0.572294 0.182117 0.048 Uiso 0.230(6) 1 calc R . P A 2
H14D H -0.038673 0.593463 0.217043 0.048 Uiso 0.230(6) 1 calc R . P A 2
C140 C -0.079(4) 0.439(4) 0.231(3) 0.044(5) Uiso 0.230(6) 1 d . U P A 2
H14E H -0.055061 0.389015 0.250592 0.052 Uiso 0.230(6) 1 calc R . P A 2
H14F H -0.113311 0.466826 0.256330 0.052 Uiso 0.230(6) 1 calc R . P A 2
C141 C -0.1540(14) 0.4157(12) 0.1774(9) 0.057(3) Uiso 0.230(6) 1 d . U P A 2
H14G H -0.126432 0.380758 0.152172 0.069 Uiso 0.230(6) 1 calc R . P A 2
H14H H -0.209473 0.389239 0.187756 0.069 Uiso 0.230(6) 1 calc R . P A 2
C142 C -0.1815(17) 0.4918(14) 0.1502(11) 0.057(4) Uiso 0.230(6) 1 d . U P A 2
H14I H -0.216052 0.522473 0.174406 0.068 Uiso 0.230(6) 1 calc R . P A 2
H14J H -0.226140 0.482945 0.112723 0.068 Uiso 0.230(6) 1 calc R . P A 2

loop_
_atom_site_aniso_label
_atom_site_aniso_U_11
_atom_site_aniso_U_22
_atom_site_aniso_U_33
_atom_site_aniso_U_23
_atom_site_aniso_U_13
_atom_site_aniso_U_12
Fe1 0.0246(2) 0.0283(2) 0.0326(2) 0.00088(18) 0.01108(18) -0.00526(17)
P1 0.0206(4) 0.0290(4) 0.0346(4) 0.0023(3) 0.0088(3) -0.0015(3)
Al1 0.0225(4) 0.0243(4) 0.0289(4) 0.0014(4) 0.0083(3) -0.0022(3)
O1 0.0534(15) 0.0405(14) 0.0704(17) 0.0046(13) 0.0255(13) 0.0082(12)
N2 0.0243(12) 0.0278(13) 0.0296(13) 0.0006(10) 0.0075(10) -0.0022(10)
N1 0.0228(11) 0.0242(12) 0.0305(13) 0.0027(10) 0.0074(10) -0.0007(10)
C5 0.0264(14) 0.0233(15) 0.0376(17) 0.0038(13) 0.0121(13) 0.0015(12)
C26 0.0286(16) 0.0382(18) 0.0414(18) 0.0105(15) 0.0027(14) -0.0101(14)
C14 0.0332(16) 0.0413(19) 0.0350(17) 0.0033(15) 0.0080(14) -0.0066(14)
C7 0.0225(14) 0.0263(15) 0.0367(16) -0.0009(13) 0.0072(12) 0.0010(12)
C8 0.0365(17) 0.0335(18) 0.0421(18) -0.0004(15) 0.0040(14) -0.0114(14)
C9 0.0359(16) 0.0333(17) 0.0292(15) 0.0033(13) 0.0113(13) -0.0079(13)
C10 0.0425(18) 0.0368(18) 0.0369(17) -0.0016(15) 0.0178(15) -0.0073(15)
C11 0.061(2) 0.057(2) 0.043(2) -0.0124(18) 0.0253(19) -0.014(2)
C6 0.0265(14) 0.0263(15) 0.0401(17) 0.0047(13) 0.0091(13) -0.0072(12)
C21 0.0272(15) 0.0332(17) 0.0309(16) 0.0015(13) 0.0020(12) -0.0085(13)
C22 0.0399(18) 0.046(2) 0.0332(17) -0.0029(15) 0.0091(14) -0.0145(15)
C18 0.0311(16) 0.046(2) 0.0424(19) 0.0062(16) 0.0042(14) 0.0020(15)
C15 0.049(2) 0.043(2) 0.050(2) -0.0112(17) 0.0203(17) 0.0007(17)
C30 0.0260(15) 0.0402(19) 0.056(2) 0.0151(17) 0.0080(15) 0.0060(14)
C25 0.042(2) 0.055(2) 0.056(2) 0.0246(19) -0.0012(18) -0.0064(17)
C23 0.062(2) 0.066(3) 0.0357(19) 0.0011(18) 0.0169(18) -0.020(2)
C27 0.047(2) 0.057(2) 0.0399(19) -0.0121(17) 0.0183(16) -0.0009(17)
C4 0.0387(18) 0.0414(19) 0.0396(18) 0.0054(15) 0.0133(15) -0.0063(15)
C32 0.0280(18) 0.064(3) 0.088(3) 0.019(2) 0.0094(19) 0.0032(17)
C13 0.0390(19) 0.076(3) 0.044(2) -0.009(2) 0.0019(17) -0.0073(19)
C12 0.057(2) 0.085(3) 0.041(2) -0.014(2) 0.0029(19) -0.019(2)
C17 0.058(3) 0.087(3) 0.081(3) -0.015(3) 0.043(2) -0.004(2)
C19 0.035(2) 0.093(3) 0.089(3) -0.010(3) 0.015(2) -0.002(2)
C28 0.067(3) 0.066(3) 0.121(4) -0.011(3) 0.056(3) -0.006(2)
C29 0.069(3) 0.054(3) 0.154(5) -0.004(3) 0.049(3) -0.003(2)
C16 0.081(3) 0.055(3) 0.094(3) 0.011(2) 0.033(3) 0.016(2)
C24 0.066(3) 0.079(3) 0.040(2) 0.022(2) 0.002(2) -0.025(2)
C20 0.079(3) 0.053(3) 0.117(4) 0.017(3) 0.045(3) 0.014(2)
C31 0.047(2) 0.063(3) 0.102(4) -0.014(3) 0.028(2) -0.004(2)
O2 0.0288(12) 0.0530(15) 0.0607(16) 0.0239(13) 0.0072(11) -0.0003(11)
O3 0.099(2) 0.0660(19) 0.0532(17) -0.0252(15) 0.0422(16) -0.0361(17)
C1 0.0327(16) 0.0352(18) 0.0422(18) 0.0028(15) 0.0153(14) -0.0042(15)
C2 0.0266(15) 0.0333(17) 0.0457(19) 0.0082(15) 0.0180(14) -0.0060(13)
C3 0.049(2) 0.042(2) 0.050(2) -0.0021(17) 0.0224(17) -0.0204(17)
C45 0.0232(14) 0.0456(19) 0.0393(18) 0.0073(15) 0.0140(13) -0.0026(14)
C33 0.0314(16) 0.0305(17) 0.065(2) 0.0000(16) 0.0199(16) -0.0050(14)
C50 0.0324(17) 0.055(2) 0.0398(19) -0.0024(16) 0.0105(15) 0.0049(15)
C39 0.0242(15) 0.061(2) 0.0459(19) 0.0055(17) 0.0048(14) -0.0011(15)
C49 0.0366(19) 0.074(3) 0.048(2) -0.0078(19) 0.0191(17) 0.0022(18)
C40 0.023(3) 0.055(5) 0.055(5) -0.003(5) 0.007(3) -0.008(3)
C46 0.0347(18) 0.089(3) 0.040(2) 0.012(2) 0.0121(16) 0.0135(19)
C48 0.037(2) 0.112(4) 0.044(2) -0.010(2) 0.0203(17) -0.002(2)
C36 0.073(3) 0.034(2) 0.130(5) 0.003(3) 0.044(3) 0.009(2)
C43 0.044(3) 0.064(4) 0.042(3) -0.002(3) -0.004(3) 0.003(3)
C47 0.050(2) 0.129(4) 0.041(2) 0.016(2) 0.0148(19) 0.016(3)
C44 0.035(2) 0.048(3) 0.039(2) 0.000(2) 0.0030(19) -0.002(2)
C42 0.037(3) 0.082(4) 0.055(3) -0.016(3) -0.007(2) -0.002(3)
C41 0.031(2) 0.066(3) 0.066(3) -0.016(3) 0.008(2) -0.005(2)
C38 0.154(5) 0.051(3) 0.072(3) -0.001(2) 0.029(3) 0.035(3)
C34 0.141(5) 0.047(3) 0.105(4) -0.007(3) -0.036(4) 0.036(3)
C37 0.149(6) 0.053(3) 0.102(4) -0.020(3) 0.020(4) 0.029(3)
C35 0.173(6) 0.046(3) 0.102(4) 0.015(3) 0.007(4) 0.041(3)
C55 0.251(13) 0.115(8) 0.114(9) -0.005(7) 0.042(9) -0.017(9)
C54 0.131(8) 0.054(8) 0.065(6) -0.015(6) 0.013(6) -0.006(7)
C53 0.150(8) 0.087(8) 0.069(6) -0.024(6) 0.020(6) -0.004(7)
C52 0.134(10) 0.112(8) 0.087(7) -0.005(6) 0.021(7) -0.022(8)
C51 0.103(8) 0.049(8) 0.161(8) -0.035(7) 0.009(7) -0.017(6)
C56 0.184(11) 0.127(12) 0.086(8) 0.052(9) 0.047(7) 0.062(10)
C57 0.091(10) 0.246(17) 0.120(11) -0.084(12) -0.004(9) 0.005(11)
C154 0.154(8) 0.091(9) 0.062(6) -0.017(7) 0.005(5) -0.037(7)
C155 0.247(13) 0.092(7) 0.101(8) -0.026(6) 0.039(9) -0.023(9)
C156 0.192(11) 0.141(12) 0.100(9) 0.051(10) 0.052(8) 0.053(10)
C151 0.112(9) 0.042(7) 0.155(9) -0.001(7) 0.026(8) 0.005(6)
C152 0.111(8) 0.054(8) 0.166(9) -0.005(7) 0.038(8) -0.036(7)
C153 0.140(8) 0.094(7) 0.089(7) -0.009(5) 0.008(6) -0.009(7)
C157 0.067(6) 0.078(7) 0.075(6) 0.003(5) 0.000(5) 0.011(5)

loop_
_atom_type_symbol
_atom_type_description
_atom_type_scat_dispersion_real
_atom_type_scat_dispersion_imag
_atom_type_scat_source
C C 0.0033 0.0016 'International Tables Vol C Tables 4.2.6.8 and 6.1.1.4'
H H 0.0000 0.0000 'International Tables Vol C Tables 4.2.6.8 and 6.1.1.4'
Al Al 0.0645 0.0514 'International Tables Vol C Tables 4.2.6.8 and 6.1.1.4'
Fe Fe 0.3463 0.8444 'International Tables Vol C Tables 4.2.6.8 and 6.1.1.4'
N N 0.0061 0.0033 'International Tables Vol C Tables 4.2.6.8 and 6.1.1.4'
O O 0.0106 0.0060 'International Tables Vol C Tables 4.2.6.8 and 6.1.1.4'
P P 0.1023 0.0942 'International Tables Vol C Tables 4.2.6.8 and 6.1.1.4'

loop_
_citation_id
_citation_doi
_citation_year
1 10.26434/chemrxiv.14330060.v1 2021

loop_
_exptl_crystal_face_index_h
_exptl_crystal_face_index_k
_exptl_crystal_face_index_l
_exptl_crystal_face_perp_dist
1 -20 -17 0.1853
-4 -23 -5 0.2053
-10 -18 16 0.2140
-10 1 31 0.1027
5 23 2 0.3196
10 19 -14 0.2785
-2 19 19 0.2969
-19 4 -1 0.0476
-10 -13 -18 0.1219
8 14 19 0.2637
14 0 -28 0.0696
18 -2 8 0.0791
1 -2 32 0.1159
-3 0 -31 0.0368

loop_
_geom_angle_atom_site_label_1
_geom_angle_atom_site_label_2
_geom_angle_atom_site_label_3
_geom_angle
_geom_angle_site_symmetry_1
_geom_angle_site_symmetry_3
_geom_angle_publ_flag
P1 Fe1 Al1 173.18(4) . . ?
C1 Fe1 P1 93.44(10) . . ?
C1 Fe1 Al1 79.74(10) . . ?
C1 Fe1 C2 121.88(15) . . ?
C2 Fe1 P1 94.59(9) . . ?
C2 Fe1 Al1 89.31(9) . . ?
C3 Fe1 P1 93.84(11) . . ?
C3 Fe1 Al1 89.54(11) . . ?
C3 Fe1 C1 121.37(16) . . ?
C3 Fe1 C2 115.33(17) . . ?
C45 P1 Fe1 116.08(10) . . ?
C33 P1 Fe1 118.48(10) . . ?
C33 P1 C45 101.01(15) . . ?
C39 P1 Fe1 114.37(11) . . ?
C39 P1 C45 101.44(14) . . ?
C39 P1 C33 103.04(16) . . ?
N2 Al1 Fe1 132.23(8) . . ?
N1 Al1 Fe1 132.36(8) . . ?
N1 Al1 N2 95.27(10) . . ?
C5 N2 Al1 125.59(19) . . ?
C5 N2 C9 117.7(2) . . ?
C9 N2 Al1 116.55(18) . . ?
C7 N1 Al1 125.76(19) . . ?
C7 N1 C21 117.2(2) . . ?
C21 N1 Al1 116.82(18) . . ?
N2 C5 C6 122.7(3) . . ?
N2 C5 C4 120.0(3) . . ?
C6 C5 C4 117.2(3) . . ?
C21 C26 C30 122.7(3) . . ?
C21 C26 C25 117.4(3) . . ?
C25 C26 C30 119.9(3) . . ?
C9 C14 C18 122.8(3) . . ?
C13 C14 C9 117.1(3) . . ?
C13 C14 C18 120.0(3) . . ?
N1 C7 C8 119.7(3) . . ?
N1 C7 C6 122.6(3) . . ?
C6 C7 C8 117.7(3) . . ?
C14 C9 N2 118.6(3) . . ?
C10 C9 N2 118.9(3) . . ?
C10 C9 C14 122.4(3) . . ?
C9 C10 C11 117.3(3) . . ?
C9 C10 C15 122.9(3) . . ?
C11 C10 C15 119.8(3) . . ?
C12 C11 C10 121.1(4) . . ?
C5 C6 C7 127.4(3) . . ?
C26 C21 N1 118.5(3) . . ?
C26 C21 C22 122.2(3) . . ?
C22 C21 N1 119.2(3) . . ?
C21 C22 C27 122.4(3) . . ?
C23 C22 C21 117.3(3) . . ?
C23 C22 C27 120.3(3) . . ?
C14 C18 C19 114.0(3) . . ?
C14 C18 C20 111.1(3) . . ?
C20 C18 C19 109.1(3) . . ?
C10 C15 C17 112.4(3) . . ?
C10 C15 C16 111.1(3) . . ?
C16 C15 C17 109.6(3) . . ?
C26 C30 C32 112.6(3) . . ?
C26 C30 C31 111.6(3) . . ?
C32 C30 C31 109.7(3) . . ?
C24 C25 C26 121.3(4) . . ?
C24 C23 C22 122.0(4) . . ?
C22 C27 C28 114.6(3) . . ?
C29 C27 C22 112.1(3) . . ?
C29 C27 C28 108.2(3) . . ?
C12 C13 C14 121.9(4) . . ?
C13 C12 C11 120.2(4) . . ?
C23 C24 C25 119.9(4) . . ?
O1 C1 Fe1 179.8(3) . . ?
O2 C2 Fe1 177.5(3) . . ?
O3 C3 Fe1 177.9(3) . . ?
C50 C45 P1 113.7(2) . . ?
C50 C45 C46 107.5(3) . . ?
C46 C45 P1 111.8(2) . . ?
C38 C33 P1 113.6(3) . . ?
C38 C33 C34 109.3(4) . . ?
C34 C33 P1 115.7(3) . . ?
C49 C50 C45 112.1(3) . . ?
C40 C39 P1 114.0(6) . . ?
C44 C39 P1 117.2(2) . . ?
C44 C39 C40 113.7(7) . . ?
C144 C39 P1 129.2(7) . . ?
C144 C39 C140 108(2) . . ?
C140 C39 P1 121(2) . . ?
C48 C49 C50 112.0(3) . . ?
C39 C40 C41 108.3(11) . . ?
C45 C46 C47 111.7(3) . . ?
C49 C48 C47 110.8(4) . . ?
C37 C36 C35 109.8(4) . . ?
C42 C43 C44 111.8(6) . . ?
C48 C47 C46 111.2(3) . . ?
C39 C44 C43 112.4(4) . . ?
C43 C42 C41 111.9(5) . . ?
C42 C41 C40 111.9(8) . . ?
C33 C38 C37 111.9(4) . . ?
C33 C34 C35 112.0(4) . . ?
C36 C37 C38 111.1(5) . . ?
C36 C35 C34 111.2(5) . . ?
C54 C55 C56 120.0 . . ?
C55 C54 C53 120.0 . . ?
C54 C53 C52 120.0 . . ?
C51 C52 C53 120.0 . . ?
C52 C51 C56 120.0 . . ?
C57 C51 C52 122.0(13) . . ?
C57 C51 C56 118.0(13) . . ?
C51 C56 C55 120.0 . . ?
C155 C154 C153 120.0 . . ?
C156 C155 C154 120.0 . . ?
C155 C156 C151 120.0 . . ?
C156 C151 C157 127.6(9) . . ?
C152 C151 C156 120.0 . . ?
C152 C151 C157 112.3(9) . . ?
C151 C152 C153 120.0 . . ?
C152 C153 C154 120.0 . . ?
C144 C143 C142 114(2) . . ?
C39 C144 C143 119.3(16) . . ?
C141 C140 C39 124(4) . . ?
C142 C141 C140 102(3) . . ?
C141 C142 C143 113(2) . . ?

loop_
_geom_bond_atom_site_label_1
_geom_bond_atom_site_label_2
_geom_bond_distance
_geom_bond_site_symmetry_2
_geom_bond_publ_flag
Fe1 P1 2.2318(8) . ?
Fe1 Al1 2.2547(9) . ?
Fe1 C1 1.758(3) . ?
Fe1 C2 1.763(3) . ?
Fe1 C3 1.758(4) . ?
P1 C45 1.879(3) . ?
P1 C33 1.872(3) . ?
P1 C39 1.862(3) . ?
Al1 N2 1.895(2) . ?
Al1 N1 1.888(2) . ?
O1 C1 1.167(4) . ?
N2 C5 1.350(4) . ?
N2 C9 1.452(4) . ?
N1 C7 1.348(4) . ?
N1 C21 1.457(4) . ?
C5 C6 1.381(4) . ?
C5 C4 1.511(4) . ?
C26 C21 1.399(4) . ?
C26 C30 1.516(5) . ?
C26 C25 1.407(5) . ?
C14 C9 1.406(4) . ?
C14 C18 1.511(5) . ?
C14 C13 1.387(5) . ?
C7 C8 1.507(4) . ?
C7 C6 1.394(4) . ?
C9 C10 1.398(4) . ?
C10 C11 1.400(5) . ?
C10 C15 1.517(5) . ?
C11 C12 1.376(5) . ?
C21 C22 1.408(4) . ?
C22 C23 1.391(5) . ?
C22 C27 1.513(5) . ?
C18 C19 1.534(5) . ?
C18 C20 1.518(5) . ?
C15 C17 1.542(5) . ?
C15 C16 1.527(5) . ?
C30 C32 1.527(4) . ?
C30 C31 1.534(5) . ?
C25 C24 1.377(6) . ?
C23 C24 1.375(6) . ?
C27 C28 1.513(5) . ?
C27 C29 1.508(6) . ?
C13 C12 1.368(6) . ?
O2 C2 1.168(4) . ?
O3 C3 1.176(4) . ?
C45 C50 1.531(5) . ?
C45 C46 1.540(4) . ?
C33 C38 1.489(6) . ?
C33 C34 1.493(5) . ?
C50 C49 1.531(5) . ?
C39 C40 1.558(17) . ?
C39 C44 1.506(5) . ?
C39 C144 1.348(14) . ?
C39 C140 1.52(6) . ?
C49 C48 1.496(5) . ?
C40 C41 1.562(16) . ?
C46 C47 1.544(5) . ?
C48 C47 1.507(6) . ?
C36 C37 1.486(7) . ?
C36 C35 1.500(7) . ?
C43 C44 1.530(8) . ?
C43 C42 1.509(10) . ?
C42 C41 1.541(9) . ?
C38 C37 1.540(6) . ?
C34 C35 1.541(6) . ?
C55 C54 1.3900 . ?
C55 C56 1.3900 . ?
C54 C53 1.3900 . ?
C53 C52 1.3900 . ?
C52 C51 1.3900 . ?
C51 C56 1.3900 . ?
C51 C57 1.356(18) . ?
C154 C155 1.3900 . ?
C154 C153 1.3900 . ?
C155 C156 1.3900 . ?
C156 C151 1.3900 . ?
C151 C152 1.3900 . ?
C151 C157 1.493(14) . ?
C152 C153 1.3900 . ?
C143 C144 1.47(3) . ?
C143 C142 1.53(4) . ?
C140 C141 1.50(6) . ?
C141 C142 1.43(3) . ?

loop_
_exptl_oxdiff_crystal_face_indexfrac_h
_exptl_oxdiff_crystal_face_indexfrac_k
_exptl_oxdiff_crystal_face_indexfrac_l
_exptl_oxdiff_crystal_face_x
_exptl_oxdiff_crystal_face_y
_exptl_oxdiff_crystal_face_z
0.9955 -19.9350 -17.1109 0.0208 0.0538 0.9945
-4.0114 -22.9656 -5.1217 0.1134 0.4571 0.9037
-10.0174 -18.0290 15.9130 0.2184 0.8929 0.3782
-10.0126 0.9104 31.0184 0.2135 0.7929 -0.5490
5.0127 22.9742 2.1204 -0.1343 -0.5366 -0.8540
10.0172 19.0209 -13.9066 -0.1939 -0.8793 -0.4480
-1.9970 18.9304 19.1065 -0.0039 0.0277 -0.9917
-18.9990 4.0734 -0.9966 -0.8533 0.5338 -0.0765
-10.0011 -12.8906 -18.0859 -0.5586 0.2738 0.7932
8.0011 13.8939 19.0899 0.4819 -0.2105 -0.8408
14.0124 0.0629 -28.0080 -0.0070 -0.8941 0.4520
17.9973 -2.0982 8.0106 0.9232 -0.4270 -0.1128
0.9862 -2.1338 32.0133 0.7273 0.5025 -0.4880
-2.9879 0.1370 -31.0243 -0.7549 -0.3864 0.5457
